data_7226361
loop_
_publ_author_name
'Li, Jie'
'Zhao, Yanxia'
'Dong, Yunhong'
'Yu, Yang'
'Cao, Liping'
'Wu, Biao'

_publ_section_title
;
 Supramolecular organic frameworks of cucurbit[n]uril-based
 [2]pseudorotaxanes in the crystalline state
;
_journal_issue 41
_journal_name_full CrystEngComm
_journal_page_first 7929
_journal_paper_doi 10.1039/C6CE01320A
_journal_volume 18
_journal_year 2016
_chemical_formula_sum 'C99.5 H112.5 N56 O41'
_chemical_formula_weight 2748.95
_space_group_crystal_system monoclinic
_space_group_IT_number 12
_space_group_name_Hall '-C 2y'
_space_group_name_H-M_alt 'C 1 2/m 1'
_symmetry_space_group_name_Hall '-C 2y'
_symmetry_space_group_name_H-M 'C 1 2/m 1'
_atom_sites_solution_hydrogens mixed
_atom_sites_solution_primary direct
_atom_sites_solution_secondary difmap
_audit_creation_method SHELXL-2014/7
_audit_update_record
;
2016-08-17 deposited with the CCDC.
2016-08-24 downloaded from the CCDC.
;
_cell_angle_alpha 90
_cell_angle_beta 124.6390(10)
_cell_angle_gamma 90
_cell_formula_units_Z 4
_cell_length_a 28.597(2)
_cell_length_b 27.378(2)
_cell_length_c 19.9414(15)
_cell_measurement_reflns_used 9281
_cell_measurement_temperature 296(2)
_cell_measurement_theta_max 24.01
_cell_measurement_theta_min 2.27
_cell_volume 12845.3(16)
_computing_cell_refinement 'Bruker SMART'
_computing_data_collection 'Bruker SMART APEX II'
_computing_data_reduction 'Bruker SAINT'
_computing_molecular_graphics SHELXTL
_computing_publication_material SHELXTL
_computing_structure_refinement 'SHELXL-2014/7 (Sheldrick, 2014)'
_computing_structure_solution 'SHELXL-2014/7 (Sheldrick, 2014)'
_diffrn_ambient_temperature 296(2)
_diffrn_detector_area_resol_mean 'fine-focus sealed tube'
_diffrn_measured_fraction_theta_full 0.987
_diffrn_measured_fraction_theta_max 0.987
_diffrn_measurement_device_type 'Bruker APEX II area detector'
_diffrn_measurement_method '\w scan'
_diffrn_radiation_type MoK\a
_diffrn_radiation_wavelength 0.71073
_diffrn_reflns_av_R_equivalents 0.0341
_diffrn_reflns_av_unetI/netI 0.0398
_diffrn_reflns_Laue_measured_fraction_full 0.987
_diffrn_reflns_Laue_measured_fraction_max 0.987
_diffrn_reflns_limit_h_max 34
_diffrn_reflns_limit_h_min -33
_diffrn_reflns_limit_k_max 32
_diffrn_reflns_limit_k_min -32
_diffrn_reflns_limit_l_max 21
_diffrn_reflns_limit_l_min -23
_diffrn_reflns_number 41095
_diffrn_reflns_point_group_measured_fraction_full 0.987
_diffrn_reflns_point_group_measured_fraction_max 0.987
_diffrn_reflns_theta_full 25.032
_diffrn_reflns_theta_max 25.032
_diffrn_reflns_theta_min 1.488
_exptl_absorpt_coefficient_mu 0.113
_exptl_absorpt_correction_type multi-scan
_exptl_absorpt_process_details sadabs
_exptl_crystal_colour light-yellow
_exptl_crystal_density_diffrn 1.421
_exptl_crystal_density_meas ?
_exptl_crystal_description block
_exptl_crystal_F_000 5718
_exptl_crystal_size_max 0.300
_exptl_crystal_size_mid 0.250
_exptl_crystal_size_min 0.250
_exptl_transmission_factor_max 0.7452
_exptl_transmission_factor_min 0.6898
_refine_diff_density_max 1.474
_refine_diff_density_min -0.923
_refine_diff_density_rms 0.069
_refine_ls_extinction_method none
_refine_ls_goodness_of_fit_ref 1.111
_refine_ls_hydrogen_treatment constr
_refine_ls_matrix_type full
_refine_ls_number_parameters 923
_refine_ls_number_reflns 11485
_refine_ls_number_restraints 137
_refine_ls_restrained_S_all 8.855
_refine_ls_R_factor_all 0.1041
_refine_ls_R_factor_gt 0.0801
_refine_ls_shift/su_max 0.000
_refine_ls_shift/su_mean 0.000
_refine_ls_structure_factor_coef Fsqd
_refine_ls_weighting_details 'w=1/[\s^2^(Fo^2^)+(0.1389P)^2^+19.7049P] where P=(Fo^2^+2Fc^2^)/3'
_refine_ls_weighting_scheme calc
_refine_ls_wR_factor_gt 0.2379
_refine_ls_wR_factor_ref 0.2553
_reflns_Friedel_coverage 0.000
_reflns_number_gt 7988
_reflns_number_total 11485
_reflns_threshold_expression 'I > 2\s(I)'
_cod_data_source_file c6ce01320a2.cif
_cod_data_source_block 02
_cod_depositor_comments
;
The following automatic conversions were performed:

'_exptl_crystal_density_meas' value 'not measured' was changed to '?'
- the value is perceived as not measured.

Automatic conversion script
Id: cif_fix_values 4268 2015-11-12 08:31:59Z antanas 

 Adding full bibliography for 7226360--7226362.cif.
;
_cod_original_formula_sum 'C99.50 H112.50 N56 O41'
_cod_database_code 7226361
_shelx_shelxl_version_number 2014/7
_shelx_space_group_comment
;
The symmetry employed for this shelxl refinement is uniquely defined
by the following loop, which should always be used as a source of
symmetry information in preference to the above space-group names.
They are only intended as comments.
;
_shelx_estimated_absorpt_t_min 0.967
_shelx_estimated_absorpt_t_max 0.972
_platon_squeeze_void_probe_radius 1.20

loop_
_space_group_symop_operation_xyz
'x, y, z'
'-x, y, -z'
'x+1/2, y+1/2, z'
'-x+1/2, y+1/2, -z'
'-x, -y, -z'
'x, -y, z'
'-x+1/2, -y+1/2, -z'
'x+1/2, -y+1/2, z'

loop_
_atom_site_label
_atom_site_type_symbol
_atom_site_fract_x
_atom_site_fract_y
_atom_site_fract_z
_atom_site_U_iso_or_equiv
_atom_site_adp_type
_atom_site_occupancy
_atom_site_site_symmetry_order
_atom_site_calc_flag
_atom_site_refinement_flags_posn
_atom_site_refinement_flags_adp
_atom_site_refinement_flags_occupancy
_atom_site_disorder_assembly
_atom_site_disorder_group
C1 C 0.4039(2) 0.0000 1.2067(4) 0.067(2) Uani 1 2 d S T P . .
C2 C 0.43165(19) 0.0281(3) 1.1226(3) 0.088(2) Uani 1 1 d . . . . .
H2 H 0.4701 0.0410 1.1472 0.105 Uiso 1 1 calc R U . . .
C3 C 0.3785(2) 0.0000 0.9901(4) 0.0466(13) Uani 1 2 d S T P . .
C4 C 0.4060(3) 0.0900(3) 1.1952(3) 0.095(2) Uani 1 1 d . . . . .
H4A H 0.4087 0.0890 1.2459 0.114 Uiso 1 1 calc R U . . .
H4B H 0.4379 0.1089 1.2046 0.114 Uiso 1 1 calc R U . . .
C5 C 0.3864(3) 0.0888(2) 1.0056(3) 0.0840(19) Uani 1 1 d . . . . .
H5A H 0.3783 0.0872 0.9514 0.101 Uiso 1 1 calc R U . . .
H5B H 0.4211 0.1074 1.0398 0.101 Uiso 1 1 calc R U . . .
C6 C 0.3476(3) 0.1428(2) 1.0689(3) 0.0829(15) Uani 1 1 d . U . . .
H6 H 0.3784 0.1666 1.0888 0.099 Uiso 1 1 calc R U . . .
C7 C 0.3116(2) 0.12306(18) 1.1452(3) 0.0656(14) Uani 1 1 d . . . . .
C8 C 0.2898(3) 0.16835(18) 1.0311(3) 0.0784(15) Uani 1 1 d . U . . .
H8 H 0.2941 0.2039 1.0365 0.094 Uiso 1 1 calc R U . . .
C9 C 0.2904(3) 0.12510(17) 0.9297(4) 0.0735(17) Uani 1 1 d . . . . .
C10 C 0.2235(3) 0.17207(15) 1.0768(3) 0.0695(16) Uani 1 1 d . . . . .
H10A H 0.2297 0.1673 1.1294 0.083 Uiso 1 1 calc R U . . .
H10B H 0.2241 0.2069 1.0686 0.083 Uiso 1 1 calc R U . . .
C11 C 0.1371(3) 0.16928(15) 0.9318(3) 0.0738(17) Uani 1 1 d . . . . .
H11 H 0.1331 0.2049 0.9275 0.089 Uiso 1 1 calc R U . . .
C12 C 0.2035(4) 0.17251(17) 0.8840(4) 0.086(2) Uani 1 1 d . . . . .
H12A H 0.1971 0.1670 0.8314 0.104 Uiso 1 1 calc R U . . .
H12B H 0.2032 0.2075 0.8914 0.104 Uiso 1 1 calc R U . . .
C13 C 0.1382(2) 0.12493(13) 1.0329(3) 0.0462(10) Uani 1 1 d . . . . .
C14 C 0.0797(3) 0.14403(16) 0.8945(3) 0.0682(16) Uani 1 1 d . . . . .
H14 H 0.0490 0.1679 0.8751 0.082 Uiso 1 1 calc R U . . .
C15 C 0.1165(2) 0.12322(14) 0.8191(3) 0.0618(14) Uani 1 1 d . . . . .
C16 C 0.0427(2) 0.0893(2) 0.9590(3) 0.0707(15) Uani 1 1 d . . . . .
H16A H 0.0077 0.1076 0.9251 0.085 Uiso 1 1 calc R U . . .
H16B H 0.0515 0.0884 1.0136 0.085 Uiso 1 1 calc R U . . .
C17 C 0.0219(2) 0.08936(17) 0.7697(3) 0.0669(15) Uani 1 1 d . . . . .
H17A H 0.0187 0.0874 0.7187 0.080 Uiso 1 1 calc R U . . .
H17B H -0.0107 0.1075 0.7595 0.080 Uiso 1 1 calc R U . . .
C18 C -0.00250(16) 0.02803(19) 0.8430(2) 0.0596(12) Uani 1 1 d . . . . .
H18 H -0.0410 0.0409 0.8178 0.071 Uiso 1 1 calc R U . . .
C19 C 0.02709(19) 0.0000 0.7617(3) 0.0372(11) Uani 1 2 d S T P . .
C20 C 0.0512(2) 0.0000 0.9776(3) 0.0553(17) Uani 1 2 d S T P . .
C21 C 0.42922(18) 0.23823(15) 0.7951(3) 0.0527(10) Uani 1 1 d . . . . .
H21 H 0.4579 0.2351 0.8538 0.063 Uiso 1 1 calc DR U . . .
C22 C 0.45674(17) 0.23666(14) 0.7477(2) 0.0465(9) Uani 1 1 d . . . . .
H22 H 0.4982 0.2337 0.7843 0.056 Uiso 1 1 calc R U . . .
C23 C 0.39535(18) 0.17031(14) 0.7102(2) 0.0476(9) Uani 1 1 d . . . . .
C24 C 0.41038(15) 0.31125(13) 0.7248(2) 0.0451(9) Uani 1 1 d . . . . .
C25 C 0.45838(15) 0.30084(12) 0.6550(2) 0.0414(9) Uani 1 1 d . . . . .
H25A H 0.4555 0.3362 0.6525 0.050 Uiso 1 1 calc R U . . .
H25B H 0.4981 0.2925 0.6817 0.050 Uiso 1 1 calc R U . . .
C26 C 0.44232(16) 0.23720(12) 0.5516(2) 0.0395(8) Uani 1 1 d . . . . .
H26 H 0.4831 0.2361 0.5747 0.047 Uiso 1 1 calc R U . . .
C27 C 0.45024(18) 0.17284(13) 0.6499(3) 0.0455(9) Uani 1 1 d . . . . .
H27A H 0.4431 0.1380 0.6452 0.055 Uiso 1 1 calc R U . . .
H27B H 0.4910 0.1775 0.6795 0.055 Uiso 1 1 calc R U . . .
C28 C 0.39302(15) 0.31134(12) 0.5065(2) 0.0399(8) Uani 1 1 d . . . . .
C29 C 0.40650(16) 0.23873(12) 0.4583(2) 0.0396(8) Uani 1 1 d . . . . .
H29 H 0.4303 0.2360 0.4375 0.047 Uiso 1 1 calc R U . . .
C30 C 0.38155(16) 0.16951(12) 0.5002(2) 0.0394(8) Uani 1 1 d . . . . .
C31 C 0.34670(18) 0.30729(13) 0.3580(3) 0.0492(10) Uani 1 1 d . . . . .
H31A H 0.3649 0.2981 0.3310 0.059 Uiso 1 1 calc R U . . .
H31B H 0.3484 0.3426 0.3631 0.059 Uiso 1 1 calc R U . . .
C32 C 0.33266(17) 0.17938(12) 0.3513(2) 0.0424(9) Uani 1 1 d . . . . .
H32A H 0.3520 0.1843 0.3246 0.051 Uiso 1 1 calc R U . . .
H32B H 0.3269 0.1445 0.3523 0.051 Uiso 1 1 calc R U . . .
C33 C 0.26795(17) 0.24819(12) 0.2595(2) 0.0435(9) Uani 1 1 d . . . . .
H33 H 0.2817 0.2460 0.2244 0.052 Uiso 1 1 calc R U . . .
C34 C 0.24440(18) 0.32206(13) 0.2923(2) 0.0459(9) Uani 1 1 d . . . . .
C35 C 0.20207(18) 0.25325(14) 0.2085(3) 0.0499(10) Uani 1 1 d . . . . .
H35 H 0.1859 0.2548 0.1500 0.060 Uiso 1 1 calc R U . . .
C36 C 0.22853(18) 0.18055(14) 0.2819(3) 0.0456(10) Uani 1 1 d . . . . .
C37 C 0.12571(19) 0.19470(16) 0.1881(3) 0.0587(12) Uani 1 1 d . . . . .
H37A H 0.1246 0.1593 0.1896 0.070 Uiso 1 1 calc R U . . .
H37B H 0.1046 0.2045 0.1313 0.070 Uiso 1 1 calc R U . . .
C38 C 0.13919(19) 0.32140(15) 0.2021(2) 0.0510(10) Uani 1 1 d . . . . .
H38A H 0.1441 0.3564 0.2103 0.061 Uiso 1 1 calc R U . . .
H38B H 0.1161 0.3154 0.1438 0.061 Uiso 1 1 calc R U . . .
C39 C 0.2010(2) 0.45735(17) 0.3908(3) 0.0574(12) Uani 1 1 d . . . . .
H39 H 0.2004 0.4282 0.3665 0.069 Uiso 1 1 calc R U . . .
C40 C 0.20215(19) 0.45679(15) 0.4609(3) 0.0516(10) Uani 1 1 d . . . . .
H40 H 0.2018 0.4271 0.4833 0.062 Uiso 1 1 calc R U . . .
C41 C 0.20380(19) 0.5000 0.4978(3) 0.0340(11) Uani 1 2 d S T P . .
C42 C 0.20800(19) 0.5000 0.5754(3) 0.0346(11) Uani 1 2 d S T P . .
C43 C 0.2123(3) 0.45741(15) 0.6149(3) 0.0797(18) Uani 1 1 d . . . . .
H43 H 0.2122 0.4275 0.5927 0.096 Uiso 1 1 calc R U . . .
C44 C 0.2168(3) 0.45911(17) 0.6871(3) 0.0830(19) Uani 1 1 d . . . . .
H44 H 0.2184 0.4299 0.7121 0.100 Uiso 1 1 calc R U . . .
C45 C 0.2281(2) 0.5000 0.8029(3) 0.0432(12) Uani 1 2 d S T P . .
H45A H 0.2104 0.5287 0.8079 0.052 Uiso 0.5 1 calc R U P . .
H45B H 0.2104 0.4713 0.8079 0.052 Uiso 0.5 1 calc R U P . .
C46 C 0.2876(3) 0.5000 0.8669(4) 0.076(2) Uani 1 2 d S T P B .
H46A H 0.3052 0.5286 0.8615 0.091 Uiso 0.5 1 calc R U P . .
H46B H 0.3052 0.4714 0.8615 0.091 Uiso 0.5 1 calc R U P . .
C47 C 0.2983(6) 0.5000 0.9505(8) 0.137(4) Uiso 1 2 d DS . P . .
H47A H 0.3392 0.4980 0.9895 0.164 Uiso 0.5 1 calc R U P A -1
H48A H 0.2871 0.5320 0.9574 0.164 Uiso 0.5 1 calc R U P A -1
C58 C 0.2774(3) 0.4698(3) 0.9728(5) 0.0483(18) Uiso 0.5 1 d D . P B -1
H58A H 0.2900 0.4768 1.0278 0.072 Uiso 0.5 1 calc R U P B -1
H58B H 0.2367 0.4718 0.9377 0.072 Uiso 0.5 1 calc R U P B -1
H58C H 0.2893 0.4375 0.9701 0.072 Uiso 0.5 1 calc R U P B -1
C48 C 0.14516(15) 0.04270(13) 0.3643(2) 0.0363(8) Uani 1 1 d . . . . .
H48 H 0.1445 0.0719 0.3399 0.044 Uiso 1 1 calc R U . . .
C49 C 0.14586(15) 0.04362(12) 0.4335(2) 0.0355(8) Uani 1 1 d . . . . .
H49 H 0.1453 0.0734 0.4555 0.043 Uiso 1 1 calc R U . . .
C50 C 0.14738(19) 0.0000 0.4712(3) 0.0298(10) Uani 1 2 d S T P . .
C51 C 0.15133(19) 0.0000 0.5486(3) 0.0285(10) Uani 1 2 d S T P . .
C52 C 0.1545(2) 0.04288(14) 0.5871(3) 0.0633(14) Uani 1 1 d . . . . .
H52 H 0.1550 0.0727 0.5651 0.076 Uiso 1 1 calc R U . . .
C53 C 0.1570(3) 0.04153(14) 0.6576(3) 0.0672(15) Uani 1 1 d . . . . .
H53 H 0.1582 0.0708 0.6822 0.081 Uiso 1 1 calc R U . . .
C54 C 0.1617(2) 0.0000 0.7692(3) 0.0338(11) Uani 1 2 d S T P D .
H54A H 0.1429 0.0287 0.7717 0.041 Uiso 0.5 1 calc R U P . .
H54B H 0.1429 -0.0287 0.7717 0.041 Uiso 0.5 1 calc R U P . .
N1 N 0.41012(16) 0.0401(2) 1.1724(2) 0.0775(14) Uani 1 1 d . . . . .
N2 N 0.39494(18) 0.04057(17) 1.0373(2) 0.0685(12) Uani 1 1 d . . . . .
N3 N 0.3548(2) 0.11405(16) 1.1352(3) 0.0754(14) Uani 1 1 d . . . . .
N4 N 0.3402(2) 0.11372(16) 1.0017(3) 0.0779(14) Uani 1 1 d . . . . .
N5 N 0.2701(2) 0.14920(13) 1.0780(3) 0.0663(12) Uani 1 1 d . . . . .
N6 N 0.2580(3) 0.15357(15) 0.9463(3) 0.0774(15) Uani 1 1 d . . . . .
N7 N 0.1691(2) 0.15348(11) 1.0153(2) 0.0604(11) Uani 1 1 d . . . . .
N8 N 0.1576(2) 0.15040(12) 0.8843(2) 0.0671(12) Uani 1 1 d . . . . .
N9 N 0.08745(16) 0.11479(12) 0.9613(2) 0.0504(9) Uani 1 1 d . . . . .
N10 N 0.0723(2) 0.11561(13) 0.8273(2) 0.0641(12) Uani 1 1 d . . . . .
N11 N 0.03351(14) 0.04037(17) 0.9285(2) 0.0566(10) Uani 1 1 d . . . . .
N12 N 0.01981(15) 0.04060(13) 0.79531(19) 0.0534(9) Uani 1 1 d . . . . .
N13 N 0.40231(15) 0.28527(12) 0.7756(2) 0.0516(9) Uani 1 1 d . . . . .
N14 N 0.39054(14) 0.19651(11) 0.7639(2) 0.0463(8) Uani 1 1 d . . . . .
N15 N 0.43961(13) 0.28292(11) 0.7042(2) 0.0454(8) Uani 1 1 d . . . . .
N16 N 0.43102(15) 0.19402(11) 0.6964(2) 0.0485(8) Uani 1 1 d . . . . .
N17 N 0.42694(13) 0.28201(10) 0.5734(2) 0.0431(7) Uani 1 1 d . . . . .
N18 N 0.42343(13) 0.19306(10) 0.56916(19) 0.0385(7) Uani 1 1 d . . . . .
N19 N 0.37778(12) 0.28609(10) 0.43809(19) 0.0370(7) Uani 1 1 d . . . . .
N20 N 0.36877(14) 0.19696(10) 0.43436(19) 0.0405(7) Uani 1 1 d . . . . .
N21 N 0.28769(15) 0.29225(11) 0.3079(2) 0.0519(9) Uani 1 1 d . . . . .
N22 N 0.27806(14) 0.20308(11) 0.3042(2) 0.0434(8) Uani 1 1 d . . . . .
N23 N 0.19430(15) 0.29908(11) 0.2373(2) 0.0455(8) Uani 1 1 d . . . . .
N24 N 0.18414(15) 0.21003(12) 0.2281(2) 0.0525(9) Uani 1 1 d . . . . .
N25 N 0.20074(19) 0.5000 0.3581(3) 0.0494(12) Uani 1 2 d S T P . .
N26 N 0.21901(18) 0.5000 0.7217(3) 0.0395(10) Uani 1 2 d S T P . .
N27 N 0.14540(16) 0.0000 0.3316(2) 0.0338(9) Uani 1 2 d S T P . .
N28 N 0.15792(16) 0.0000 0.6919(2) 0.0306(8) Uani 1 2 d S T P . .
N29 N 0.39425(12) 0.23518(11) 0.23017(19) 0.0380(7) Uani 1 1 d D U . . .
N30 N 0.41459(14) 0.22995(11) 0.0159(2) 0.0412(7) Uani 1 1 d D U . . .
O1 O 0.35031(15) 0.0000 0.9142(2) 0.0447(9) Uani 1 2 d S T P . .
O2 O 0.39352(19) 0.0000 1.2574(3) 0.0792(15) Uani 1 2 d S T P . .
O3 O 0.30983(15) 0.10972(12) 1.20180(18) 0.0683(10) Uani 1 1 d . . . . .
O4 O 0.2758(2) 0.11196(11) 0.8620(2) 0.0836(12) Uani 1 1 d . . . . .
O5 O 0.15342(12) 0.11083(10) 1.10038(16) 0.0458(6) Uani 1 1 d . . . . .
O6 O 0.11858(16) 0.10832(10) 0.76320(17) 0.0652(9) Uani 1 1 d . . . . .
O7 O 0.07652(16) 0.0000 1.0515(2) 0.0612(12) Uani 1 2 d S T P . .
O8 O 0.03771(14) 0.0000 0.71113(19) 0.0378(8) Uani 1 2 d S T P . .
O9 O 0.39532(12) 0.35344(9) 0.7021(2) 0.0577(8) Uani 1 1 d . . . . .
O10 O 0.37153(14) 0.13124(10) 0.67946(19) 0.0581(8) Uani 1 1 d . . . . .
O11 O 0.38048(12) 0.35395(9) 0.50834(17) 0.0496(7) Uani 1 1 d . . . . .
O12 O 0.36057(13) 0.13020(9) 0.49763(17) 0.0476(7) Uani 1 1 d . . . . .
O13 O 0.24969(13) 0.36272(8) 0.32111(16) 0.0487(7) Uani 1 1 d . . . . .
O14 O 0.22461(13) 0.14023(10) 0.30486(18) 0.0525(7) Uani 1 1 d . . . . .
O16 O 0.34384(13) 0.22392(13) 0.1913(2) 0.0814(11) Uani 1 1 d D U . . .
O18 O 0.36230(18) 0.22504(14) -0.0155(2) 0.0866(11) Uani 1 1 d D U . . .
O21 O 0.5000 0.3176(2) 0.0000 0.126(3) Uani 1 2 d DS T P . .
H21B H 0.4697 0.3221 0.0046 0.151 Uiso 0.5 1 d DR U P . .
O23 O 0.13684(17) 0.05717(12) 0.2101(2) 0.0717(10) Uani 1 1 d D . . . .
H23A H 0.1166 0.0421 0.1655 0.108 Uiso 1 1 d DR U . . .
H23B H 0.1502 0.0861 0.2189 0.108 Uiso 1 1 d DR U . . .
C55 C 0.2218(3) 0.0000 0.8386(4) 0.0602(17) Uani 1 2 d S T P . .
H55A H 0.2429 0.0229 0.8283 0.072 Uiso 0.5 1 calc R U P C -1
H55B H 0.2379 -0.0323 0.8448 0.072 Uiso 0.5 1 calc R U P C -1
C56 C 0.2275(3) 0.0149(2) 0.9202(4) 0.0402(9) Uani 0.5 1 d . U P D -1
H56A H 0.2671 0.0185 0.9651 0.048 Uiso 0.5 1 calc R U P D -1
H56B H 0.2078 0.0454 0.9130 0.048 Uiso 0.5 1 calc R U P D -1
C57 C 0.2002(3) -0.0267(3) 0.9354(5) 0.0402(9) Uani 0.5 1 d . U P D -1
H57A H 0.2019 -0.0204 0.9841 0.060 Uiso 0.5 1 calc R U P D -1
H57B H 0.1612 -0.0297 0.8900 0.060 Uiso 0.5 1 calc R U P D -1
H57C H 0.2200 -0.0565 0.9417 0.060 Uiso 0.5 1 calc R U P D -1
O22 O 0.1904(2) 0.44605(11) 0.2303(2) 0.0874(13) Uani 1 1 d D . . . .
H22A H 0.2306 0.4586 0.2658 0.131 Uiso 1 1 d DR U . . .
H22B H 0.1613 0.4447 0.2084 0.131 Uiso 1 1 d DR U . . .
O26A O 0.4294(3) 0.2708(2) 0.0092(7) 0.124(3) Uiso 0.677(11) 1 d D U P E 1
O20A O 0.4476(2) 0.1967(2) 0.0567(4) 0.091(2) Uiso 0.677(11) 1 d D U P E 1
O26B O 0.4439(3) 0.2647(3) 0.0517(7) 0.062(3) Uiso 0.323(11) 1 d D U P E 2
O20B O 0.4368(5) 0.1960(5) -0.0025(11) 0.126(6) Uiso 0.323(11) 1 d D U P E 2
O15A O 0.4167(2) 0.2584(2) 0.2942(3) 0.072(2) Uiso 0.541(9) 1 d D U P F 1
O17A O 0.4156(2) 0.2363(2) 0.1909(3) 0.0538(17) Uiso 0.541(9) 1 d D U P F 1
O15B O 0.4251(2) 0.2175(3) 0.2991(4) 0.065(2) Uiso 0.459(9) 1 d D U P F 2
O17B O 0.4140(3) 0.2608(4) 0.2023(6) 0.098(3) Uiso 0.459(9) 1 d D U P F 2

loop_
_atom_site_aniso_label
_atom_site_aniso_U_11
_atom_site_aniso_U_22
_atom_site_aniso_U_33
_atom_site_aniso_U_23
_atom_site_aniso_U_13
_atom_site_aniso_U_12
C1 0.035(3) 0.137(7) 0.026(3) 0.000 0.015(3) 0.000
C2 0.040(2) 0.182(6) 0.041(3) -0.020(3) 0.023(2) -0.033(3)
C3 0.038(3) 0.070(4) 0.042(3) 0.000 0.029(3) 0.000
C4 0.089(4) 0.161(6) 0.049(3) -0.061(4) 0.048(3) -0.079(4)
C5 0.126(5) 0.091(4) 0.080(4) -0.040(3) 0.086(4) -0.062(4)
C6 0.143(4) 0.076(3) 0.077(4) -0.048(3) 0.090(4) -0.065(3)
C7 0.096(4) 0.065(3) 0.059(3) -0.039(3) 0.058(3) -0.053(3)
C8 0.155(4) 0.059(3) 0.076(3) -0.041(2) 0.098(4) -0.056(3)
C9 0.151(5) 0.047(3) 0.071(4) -0.026(2) 0.092(4) -0.038(3)
C10 0.147(5) 0.039(2) 0.070(3) -0.027(2) 0.090(4) -0.040(3)
C11 0.167(6) 0.026(2) 0.065(3) 0.005(2) 0.087(4) 0.015(3)
C12 0.204(7) 0.034(2) 0.072(4) -0.005(2) 0.109(5) -0.015(3)
C13 0.081(3) 0.0344(19) 0.050(3) 0.0009(17) 0.053(2) 0.0133(18)
C14 0.132(5) 0.040(2) 0.052(3) 0.020(2) 0.063(3) 0.048(3)
C15 0.129(4) 0.028(2) 0.041(2) 0.0170(18) 0.056(3) 0.033(2)
C16 0.056(3) 0.133(5) 0.040(2) 0.005(3) 0.037(2) 0.032(3)
C17 0.102(4) 0.067(3) 0.031(2) 0.021(2) 0.038(3) 0.053(3)
C18 0.0287(19) 0.124(4) 0.0249(19) 0.005(2) 0.0144(16) 0.017(2)
C19 0.024(2) 0.060(3) 0.018(2) 0.000 0.006(2) 0.000
C20 0.026(3) 0.121(6) 0.025(3) 0.000 0.018(2) 0.000
C21 0.053(2) 0.051(2) 0.038(2) -0.0120(18) 0.0158(19) -0.0014(18)
C22 0.041(2) 0.040(2) 0.043(2) -0.0056(17) 0.0151(18) 0.0028(16)
C23 0.061(2) 0.036(2) 0.039(2) -0.0032(17) 0.025(2) -0.0013(18)
C24 0.039(2) 0.032(2) 0.050(2) -0.0207(17) 0.0166(18) -0.0122(15)
C25 0.0378(19) 0.0271(17) 0.051(2) -0.0106(16) 0.0203(18) -0.0056(14)
C26 0.0412(19) 0.0267(17) 0.059(2) -0.0046(16) 0.0334(19) -0.0007(14)
C27 0.056(2) 0.0300(18) 0.051(2) 0.0015(17) 0.031(2) 0.0057(16)
C28 0.041(2) 0.0299(18) 0.050(2) -0.0060(16) 0.0274(18) -0.0031(15)
C29 0.049(2) 0.0264(17) 0.056(2) -0.0086(16) 0.0372(19) -0.0071(14)
C30 0.057(2) 0.0260(17) 0.052(2) -0.0099(16) 0.041(2) -0.0006(15)
C31 0.070(3) 0.0285(18) 0.051(2) -0.0039(17) 0.035(2) -0.0045(17)
C32 0.067(2) 0.0249(17) 0.051(2) -0.0106(16) 0.042(2) -0.0063(16)
C33 0.060(2) 0.0321(18) 0.043(2) -0.0097(16) 0.032(2) -0.0042(16)
C34 0.069(3) 0.035(2) 0.037(2) 0.0008(16) 0.031(2) 0.0026(18)
C35 0.065(3) 0.047(2) 0.038(2) -0.0141(17) 0.029(2) -0.0023(19)
C36 0.068(3) 0.036(2) 0.051(2) -0.0234(18) 0.045(2) -0.0116(18)
C37 0.063(3) 0.055(3) 0.056(3) -0.032(2) 0.033(2) -0.012(2)
C38 0.071(3) 0.045(2) 0.036(2) 0.0055(17) 0.030(2) 0.0083(19)
C39 0.072(3) 0.065(3) 0.054(3) -0.026(2) 0.047(2) -0.031(2)
C40 0.070(3) 0.048(2) 0.052(2) -0.0095(19) 0.043(2) -0.0179(19)
C41 0.027(2) 0.047(3) 0.026(2) 0.000 0.013(2) 0.000
C42 0.028(2) 0.043(3) 0.026(3) 0.000 0.011(2) 0.000
C43 0.166(6) 0.033(2) 0.054(3) -0.020(2) 0.071(3) -0.040(3)
C44 0.167(6) 0.051(3) 0.055(3) -0.027(2) 0.077(4) -0.060(3)
C45 0.057(3) 0.048(3) 0.039(3) 0.000 0.035(3) 0.000
C46 0.063(4) 0.146(7) 0.032(3) 0.000 0.035(3) 0.000
C48 0.045(2) 0.0368(19) 0.0303(19) 0.0081(15) 0.0236(16) 0.0058(15)
C49 0.048(2) 0.0306(18) 0.0332(19) 0.0015(14) 0.0260(17) 0.0044(14)
C50 0.029(2) 0.034(2) 0.029(2) 0.000 0.017(2) 0.000
C51 0.031(2) 0.031(2) 0.024(2) 0.000 0.015(2) 0.000
C52 0.137(4) 0.0250(19) 0.055(3) 0.0085(18) 0.071(3) 0.015(2)
C53 0.147(5) 0.029(2) 0.050(3) 0.0102(18) 0.071(3) 0.021(2)
C54 0.044(3) 0.039(3) 0.031(3) 0.000 0.029(2) 0.000
N1 0.044(2) 0.155(4) 0.033(2) -0.014(2) 0.0216(17) -0.018(2)
N2 0.077(3) 0.098(3) 0.039(2) -0.022(2) 0.038(2) -0.044(2)
N3 0.106(4) 0.087(3) 0.059(3) -0.038(2) 0.063(3) -0.058(3)
N4 0.133(4) 0.073(3) 0.073(3) -0.043(2) 0.086(3) -0.057(3)
N5 0.127(4) 0.050(2) 0.062(3) -0.0306(19) 0.077(3) -0.045(2)
N6 0.159(5) 0.054(2) 0.071(3) -0.032(2) 0.097(3) -0.049(3)
N7 0.130(3) 0.0267(16) 0.052(2) -0.0056(15) 0.068(2) -0.0117(19)
N8 0.149(4) 0.0282(17) 0.055(2) 0.0010(16) 0.077(3) 0.007(2)
N9 0.071(2) 0.054(2) 0.0369(19) 0.0082(15) 0.0373(19) 0.0239(17)
N10 0.119(3) 0.048(2) 0.039(2) 0.0156(17) 0.053(2) 0.038(2)
N11 0.0372(18) 0.111(3) 0.0267(18) -0.0040(19) 0.0209(15) -0.0089(18)
N12 0.065(2) 0.071(2) 0.0321(18) 0.0225(16) 0.0325(17) 0.0395(18)
N13 0.063(2) 0.0369(17) 0.054(2) -0.0169(16) 0.0326(18) -0.0014(15)
N14 0.057(2) 0.0386(17) 0.0430(19) -0.0038(14) 0.0280(16) 0.0046(14)
N15 0.0441(17) 0.0337(16) 0.051(2) -0.0074(14) 0.0224(16) 0.0038(13)
N16 0.064(2) 0.0361(17) 0.053(2) -0.0128(15) 0.0378(18) -0.0108(15)
N17 0.0498(18) 0.0228(14) 0.051(2) -0.0082(13) 0.0254(16) 0.0022(13)
N18 0.0466(17) 0.0251(14) 0.0474(18) -0.0034(13) 0.0288(15) 0.0001(12)
N19 0.0402(16) 0.0246(14) 0.0486(19) -0.0078(13) 0.0266(15) -0.0064(12)
N20 0.063(2) 0.0226(14) 0.0464(18) -0.0092(13) 0.0376(17) -0.0124(13)
N21 0.060(2) 0.0311(16) 0.049(2) -0.0085(14) 0.0222(17) 0.0049(15)
N22 0.061(2) 0.0353(16) 0.052(2) -0.0069(14) 0.0423(17) -0.0049(14)
N23 0.065(2) 0.0378(17) 0.0411(18) -0.0053(14) 0.0344(17) -0.0003(15)
N24 0.057(2) 0.0383(18) 0.056(2) -0.0206(16) 0.0288(18) -0.0099(15)
N25 0.038(2) 0.080(4) 0.031(2) 0.000 0.020(2) 0.000
N26 0.039(2) 0.050(3) 0.031(2) 0.000 0.021(2) 0.000
N27 0.031(2) 0.045(2) 0.024(2) 0.000 0.0153(18) 0.000
N28 0.032(2) 0.032(2) 0.031(2) 0.000 0.0199(18) 0.000
N29 0.0370(16) 0.0471(17) 0.0423(17) -0.0159(14) 0.0298(15) -0.0178(13)
N30 0.0558(19) 0.0399(16) 0.0484(19) -0.0191(14) 0.0418(16) -0.0247(15)
O1 0.043(2) 0.061(2) 0.037(2) 0.000 0.0267(18) 0.000
O2 0.053(3) 0.151(5) 0.030(2) 0.000 0.021(2) 0.000
O3 0.094(2) 0.088(2) 0.0407(17) -0.0327(16) 0.0491(17) -0.0502(19)
O4 0.178(4) 0.0504(18) 0.069(2) -0.0172(16) 0.098(3) -0.023(2)
O5 0.0674(17) 0.0512(15) 0.0392(15) 0.0010(12) 0.0424(14) -0.0001(13)
O6 0.126(3) 0.0456(16) 0.0373(16) 0.0135(13) 0.0540(18) 0.0282(16)
O7 0.037(2) 0.128(4) 0.024(2) 0.000 0.0198(17) 0.000
O8 0.0330(17) 0.056(2) 0.0230(17) 0.000 0.0151(15) 0.000
O9 0.0565(17) 0.0287(14) 0.087(2) -0.0188(14) 0.0400(17) -0.0093(12)
O10 0.085(2) 0.0363(15) 0.064(2) -0.0082(13) 0.0484(18) -0.0108(14)
O11 0.0588(17) 0.0250(13) 0.0566(18) -0.0091(11) 0.0277(14) 0.0015(11)
O12 0.0776(19) 0.0274(13) 0.0532(17) -0.0114(11) 0.0463(16) -0.0169(12)
O13 0.0773(19) 0.0245(13) 0.0437(16) -0.0027(11) 0.0341(15) 0.0023(12)
O14 0.077(2) 0.0403(15) 0.0608(19) -0.0173(13) 0.0510(17) -0.0153(13)
O16 0.059(2) 0.085(2) 0.102(3) -0.046(2) 0.047(2) -0.0314(18)
O18 0.104(3) 0.096(3) 0.068(2) 0.001(2) 0.055(2) -0.005(2)
O21 0.085(4) 0.087(4) 0.175(7) 0.000 0.056(5) 0.000
O23 0.130(3) 0.0563(18) 0.071(2) 0.0024(16) 0.082(2) -0.0078(18)
C55 0.047(3) 0.107(5) 0.036(3) 0.000 0.030(3) 0.000
C56 0.0402(9) 0.0402(9) 0.0402(9) -0.00001(10) 0.0229(5) 0.00000(10)
C57 0.0403(9) 0.0402(9) 0.0402(9) -0.00001(14) 0.0229(5) -0.00002(14)
O22 0.179(4) 0.0518(18) 0.082(3) 0.0170(17) 0.104(3) 0.033(2)

loop_
_atom_type_symbol
_atom_type_description
_atom_type_scat_dispersion_real
_atom_type_scat_dispersion_imag
_atom_type_scat_source
C C 0.0033 0.0016 'International Tables Vol C Tables 4.2.6.8 and 6.1.1.4'
H H 0.0000 0.0000 'International Tables Vol C Tables 4.2.6.8 and 6.1.1.4'
N N 0.0061 0.0033 'International Tables Vol C Tables 4.2.6.8 and 6.1.1.4'
O O 0.0106 0.0060 'International Tables Vol C Tables 4.2.6.8 and 6.1.1.4'

loop_
_geom_angle_atom_site_label_1
_geom_angle_atom_site_label_2
_geom_angle_atom_site_label_3
_geom_angle
_geom_angle_site_symmetry_1
_geom_angle_site_symmetry_3
O2 C1 N1 126.0(3) . 6
O2 C1 N1 126.0(3) . .
N1 C1 N1 107.9(6) 6 .
N2 C2 N1 116.1(4) . .
N2 C2 C2 103.7(3) . 6
N1 C2 C2 102.9(3) . 6
N2 C2 H2 111.2 . .
N1 C2 H2 111.2 . .
C2 C2 H2 111.2 6 .
O1 C3 N2 125.0(3) . 6
O1 C3 N2 125.0(3) . .
N2 C3 N2 110.0(5) 6 .
N3 C4 N1 113.4(4) . .
N3 C4 H4A 108.9 . .
N1 C4 H4A 108.9 . .
N3 C4 H4B 108.9 . .
N1 C4 H4B 108.9 . .
H4A C4 H4B 107.7 . .
N2 C5 N4 112.4(4) . .
N2 C5 H5A 109.1 . .
N4 C5 H5A 109.1 . .
N2 C5 H5B 109.1 . .
N4 C5 H5B 109.1 . .
H5A C5 H5B 107.9 . .
N3 C6 N4 114.2(4) . .
N3 C6 C8 104.4(4) . .
N4 C6 C8 104.0(5) . .
N3 C6 H6 111.3 . .
N4 C6 H6 111.3 . .
C8 C6 H6 111.3 . .
O3 C7 N3 126.5(6) . .
O3 C7 N5 126.1(5) . .
N3 C7 N5 107.3(4) . .
N5 C8 N6 116.1(4) . .
N5 C8 C6 103.0(5) . .
N6 C8 C6 103.3(4) . .
N5 C8 H8 111.3 . .
N6 C8 H8 111.3 . .
C6 C8 H8 111.3 . .
O4 C9 N4 126.5(6) . .
O4 C9 N6 125.1(7) . .
N4 C9 N6 108.4(4) . .
N7 C10 N5 113.7(3) . .
N7 C10 H10A 108.8 . .
N5 C10 H10A 108.8 . .
N7 C10 H10B 108.8 . .
N5 C10 H10B 108.8 . .
H10A C10 H10B 107.7 . .
N7 C11 N8 114.8(4) . .
N7 C11 C14 103.1(4) . .
N8 C11 C14 103.9(4) . .
N7 C11 H11 111.5 . .
N8 C11 H11 111.5 . .
C14 C11 H11 111.5 . .
N6 C12 N8 112.9(4) . .
N6 C12 H12A 109.0 . .
N8 C12 H12A 109.0 . .
N6 C12 H12B 109.0 . .
N8 C12 H12B 109.0 . .
H12A C12 H12B 107.8 . .
O5 C13 N7 126.0(4) . .
O5 C13 N9 126.2(4) . .
N7 C13 N9 107.8(3) . .
N10 C14 N9 114.4(3) . .
N10 C14 C11 104.0(4) . .
N9 C14 C11 103.9(4) . .
N10 C14 H14 111.3 . .
N9 C14 H14 111.3 . .
C11 C14 H14 111.3 . .
O6 C15 N10 125.6(5) . .
O6 C15 N8 125.8(5) . .
N10 C15 N8 108.7(4) . .
N9 C16 N11 114.4(3) . .
N9 C16 H16A 108.7 . .
N11 C16 H16A 108.7 . .
N9 C16 H16B 108.7 . .
N11 C16 H16B 108.7 . .
H16A C16 H16B 107.6 . .
N10 C17 N12 114.0(3) . .
N10 C17 H17A 108.7 . .
N12 C17 H17A 108.7 . .
N10 C17 H17B 108.7 . .
N12 C17 H17B 108.7 . .
H17A C17 H17B 107.6 . .
N11 C18 N12 115.7(4) . .
N11 C18 C18 103.5(3) . 6
N12 C18 C18 103.7(2) . 6
N11 C18 H18 111.1 . .
N12 C18 H18 111.1 . .
C18 C18 H18 111.1 6 .
O8 C19 N12 126.0(2) . 6
O8 C19 N12 126.0(2) . .
N12 C19 N12 108.1(4) 6 .
O7 C20 N11 126.1(2) . .
O7 C20 N11 126.1(2) . 6
N11 C20 N11 107.8(5) . 6
N13 C21 N14 115.3(3) . .
N13 C21 C22 104.0(3) . .
N14 C21 C22 104.2(3) . .
N13 C21 H21 111.0 . .
N14 C21 H21 111.0 . .
C22 C21 H21 111.0 . .
N16 C22 N15 114.6(3) . .
N16 C22 C21 103.0(3) . .
N15 C22 C21 103.1(3) . .
N16 C22 H22 111.8 . .
N15 C22 H22 111.8 . .
C21 C22 H22 111.8 . .
O10 C23 N16 125.5(4) . .
O10 C23 N14 125.2(4) . .
N16 C23 N14 109.3(3) . .
O9 C24 N13 126.4(4) . .
O9 C24 N15 124.9(4) . .
N13 C24 N15 108.6(3) . .
N17 C25 N15 114.4(3) . .
N17 C25 H25A 108.7 . .
N15 C25 H25A 108.7 . .
N17 C25 H25B 108.7 . .
N15 C25 H25B 108.7 . .
H25A C25 H25B 107.6 . .
N18 C26 N17 114.5(3) . .
N18 C26 C29 103.5(3) . .
N17 C26 C29 103.5(3) . .
N18 C26 H26 111.6 . .
N17 C26 H26 111.6 . .
C29 C26 H26 111.6 . .
N16 C27 N18 114.1(3) . .
N16 C27 H27A 108.7 . .
N18 C27 H27A 108.7 . .
N16 C27 H27B 108.7 . .
N18 C27 H27B 108.7 . .
H27A C27 H27B 107.6 . .
O11 C28 N19 125.4(4) . .
O11 C28 N17 125.7(3) . .
N19 C28 N17 108.8(3) . .
N20 C29 N19 114.2(3) . .
N20 C29 C26 103.7(3) . .
N19 C29 C26 104.0(3) . .
N20 C29 H29 111.5 . .
N19 C29 H29 111.5 . .
C26 C29 H29 111.5 . .
O12 C30 N18 126.0(4) . .
O12 C30 N20 125.9(4) . .
N18 C30 N20 108.0(3) . .
N19 C31 N21 113.3(3) . .
N19 C31 H31A 108.9 . .
N21 C31 H31A 108.9 . .
N19 C31 H31B 108.9 . .
N21 C31 H31B 108.9 . .
H31A C31 H31B 107.7 . .
N22 C32 N20 113.6(3) . .
N22 C32 H32A 108.8 . .
N20 C32 H32A 108.8 . .
N22 C32 H32B 108.8 . .
N20 C32 H32B 108.8 . .
H32A C32 H32B 107.7 . .
N21 C33 N22 115.8(3) . .
N21 C33 C35 103.3(3) . .
N22 C33 C35 102.8(3) . .
N21 C33 H33 111.4 . .
N22 C33 H33 111.4 . .
C35 C33 H33 111.4 . .
O13 C34 N21 125.8(4) . .
O13 C34 N23 126.2(4) . .
N21 C34 N23 108.0(3) . .
N24 C35 N23 116.6(3) . .
N24 C35 C33 103.6(3) . .
N23 C35 C33 102.6(3) . .
N24 C35 H35 111.1 . .
N23 C35 H35 111.1 . .
C33 C35 H35 111.1 . .
O14 C36 N24 125.8(4) . .
O14 C36 N22 125.7(4) . .
N24 C36 N22 108.6(3) . .
N24 C37 N13 113.9(3) . 7_556
N24 C37 H37A 108.8 . .
N13 C37 H37A 108.8 7_556 .
N24 C37 H37B 108.8 . .
N13 C37 H37B 108.8 7_556 .
H37A C37 H37B 107.7 . .
N14 C38 N23 113.5(3) 7_556 .
N14 C38 H38A 108.9 7_556 .
N23 C38 H38A 108.9 . .
N14 C38 H38B 108.9 7_556 .
N23 C38 H38B 108.9 . .
H38A C38 H38B 107.7 . .
N25 C39 C40 119.7(4) . .
N25 C39 H39 120.2 . .
C40 C39 H39 120.2 . .
C39 C40 C41 120.3(4) . .
C39 C40 H40 119.8 . .
C41 C40 H40 119.8 . .
C40 C41 C40 118.0(5) 6_565 .
C40 C41 C42 121.0(2) 6_565 .
C40 C41 C42 121.0(2) . .
C43 C42 C43 116.4(5) 6_565 .
C43 C42 C41 121.7(3) 6_565 .
C43 C42 C41 121.7(3) . .
C44 C43 C42 119.8(4) . .
C44 C43 H43 120.1 . .
C42 C43 H43 120.1 . .
N26 C44 C43 122.4(4) . .
N26 C44 H44 118.8 . .
C43 C44 H44 118.8 . .
C46 C45 N26 110.7(4) . .
C46 C45 H45A 109.5 . .
N26 C45 H45A 109.5 . .
C46 C45 H45B 109.5 . .
N26 C45 H45B 109.5 . .
H45A C45 H45B 108.1 . .
C45 C46 C47 112.1(7) . .
C45 C46 H46A 109.2 . .
C47 C46 H46A 109.2 . .
C45 C46 H46B 109.2 . .
C47 C46 H46B 109.2 . .
H46A C46 H46B 107.9 . .
C58 C47 C58 83.4(11) . 6_565
C58 C47 C46 123.9(9) . .
C58 C47 C46 123.9(9) 6_565 .
C58 C47 H47A 106.4 . .
C58 C47 H47A 110.9 6_565 .
C46 C47 H47A 106.4 . .
C58 C47 H48A 106.4 . .
C58 C47 H48A 23.2 6_565 .
C46 C47 H48A 106.4 . .
H47A C47 H48A 106.4 . .
C47 C58 H58A 109.5 . .
C47 C58 H58B 109.5 . .
H58A C58 H58B 109.5 . .
C47 C58 H58C 109.5 . .
H58A C58 H58C 109.5 . .
H58B C58 H58C 109.5 . .
N27 C48 C49 120.3(3) . .
N27 C48 H48 119.8 . .
C49 C48 H48 119.8 . .
C48 C49 C50 120.3(3) . .
C48 C49 H49 119.9 . .
C50 C49 H49 119.9 . .
C49 C50 C49 117.3(4) . 6
C49 C50 C51 121.4(2) . .
C49 C50 C51 121.3(2) 6 .
C52 C51 C52 116.9(5) . 6
C52 C51 C50 121.5(2) . .
C52 C51 C50 121.5(2) 6 .
C53 C52 C51 119.9(4) . .
C53 C52 H52 120.0 . .
C51 C52 H52 120.0 . .
N28 C53 C52 122.0(4) . .
N28 C53 H53 119.0 . .
C52 C53 H53 119.0 . .
C55 C54 N28 109.5(4) . .
C55 C54 H54A 109.8 . .
N28 C54 H54A 109.8 . .
C55 C54 H54B 109.8 . .
N28 C54 H54B 109.8 . .
H54A C54 H54B 108.2 . .
C1 N1 C4 122.8(4) . .
C1 N1 C2 112.6(5) . .
C4 N1 C2 123.7(5) . .
C3 N2 C5 123.2(4) . .
C3 N2 C2 111.0(5) . .
C5 N2 C2 124.7(4) . .
C7 N3 C4 122.6(4) . .
C7 N3 C6 111.2(5) . .
C4 N3 C6 124.3(5) . .
C9 N4 C5 122.5(4) . .
C9 N4 C6 111.1(5) . .
C5 N4 C6 123.5(5) . .
C7 N5 C8 112.4(5) . .
C7 N5 C10 120.7(4) . .
C8 N5 C10 121.6(5) . .
C9 N6 C12 122.9(4) . .
C9 N6 C8 112.0(6) . .
C12 N6 C8 124.3(5) . .
C13 N7 C10 122.3(4) . .
C13 N7 C11 113.1(5) . .
C10 N7 C11 123.8(4) . .
C15 N8 C12 120.9(4) . .
C15 N8 C11 111.2(5) . .
C12 N8 C11 123.5(4) . .
C13 N9 C16 122.0(3) . .
C13 N9 C14 111.3(4) . .
C16 N9 C14 124.6(4) . .
C15 N10 C17 123.8(4) . .
C15 N10 C14 111.4(5) . .
C17 N10 C14 124.1(5) . .
C20 N11 C16 123.3(3) . .
C20 N11 C18 112.4(4) . .
C16 N11 C18 123.7(4) . .
C19 N12 C17 121.9(3) . .
C19 N12 C18 111.8(4) . .
C17 N12 C18 124.8(3) . .
C24 N13 C21 112.2(3) . .
C24 N13 C37 123.2(4) . 7_556
C21 N13 C37 124.4(4) . 7_556
C23 N14 C38 122.8(3) . 7_556
C23 N14 C21 110.9(3) . .
C38 N14 C21 124.9(3) 7_556 .
C24 N15 C25 122.6(3) . .
C24 N15 C22 111.8(3) . .
C25 N15 C22 124.9(3) . .
C23 N16 C27 122.8(3) . .
C23 N16 C22 112.3(3) . .
C27 N16 C22 123.6(3) . .
C28 N17 C25 122.1(3) . .
C28 N17 C26 111.7(3) . .
C25 N17 C26 122.8(3) . .
C30 N18 C27 123.2(3) . .
C30 N18 C26 112.6(3) . .
C27 N18 C26 123.8(3) . .
C28 N19 C31 123.5(3) . .
C28 N19 C29 111.4(3) . .
C31 N19 C29 124.0(3) . .
C30 N20 C32 122.8(3) . .
C30 N20 C29 111.9(3) . .
C32 N20 C29 123.4(3) . .
C34 N21 C31 122.5(3) . .
C34 N21 C33 112.9(3) . .
C31 N21 C33 123.9(3) . .
C36 N22 C32 123.2(3) . .
C36 N22 C33 112.1(3) . .
C32 N22 C33 123.2(3) . .
C34 N23 C38 123.5(3) . .
C34 N23 C35 113.0(3) . .
C38 N23 C35 122.9(3) . .
C36 N24 C35 112.7(3) . .
C36 N24 C37 122.0(4) . .
C35 N24 C37 124.8(4) . .
C39 N25 C39 121.9(5) . 6_565
C44 N26 C44 119.1(5) 6_565 .
C44 N26 C45 120.4(3) 6_565 .
C44 N26 C45 120.4(3) . .
C48 N27 C48 121.4(4) . 6
C53 N28 C53 119.0(4) . 6
C53 N28 C54 120.5(2) . .
C53 N28 C54 120.5(2) 6 .
O17B N29 O16 122.8(5) . .
O16 N29 O15A 121.2(4) . .
O16 N29 O17A 115.5(4) . .
O15A N29 O17A 119.4(4) . .
O17B N29 O15B 120.8(5) . .
O16 N29 O15B 116.4(4) . .
O20A N30 O26A 124.3(5) . .
O26B N30 O18 127.7(5) . .
O20A N30 O18 119.9(4) . .
O26A N30 O18 115.4(5) . .
O26B N30 O20B 116.8(6) . .
O18 N30 O20B 114.8(5) . .
H23A O23 H23B 129.0 . .
C54 C55 C56 110.2(5) . .
C54 C55 H55A 109.6 . .
C56 C55 H55A 109.6 . .
C54 C55 H55B 109.6 . .
C56 C55 H55B 109.6 . .
H55A C55 H55B 108.1 . .
C57 C56 C55 104.4(5) . .
C57 C56 H56A 110.9 . .
C55 C56 H56A 110.9 . .
C57 C56 H56B 110.9 . .
C55 C56 H56B 110.9 . .
H56A C56 H56B 108.9 . .
C56 C57 H57A 109.5 . .
C56 C57 H57B 109.5 . .
H57A C57 H57B 109.5 . .
C56 C57 H57C 109.5 . .
H57A C57 H57C 109.5 . .
H57B C57 H57C 109.5 . .
H22A O22 H22B 161.9 . .

loop_
_geom_bond_atom_site_label_1
_geom_bond_atom_site_label_2
_geom_bond_distance
_geom_bond_site_symmetry_2
C1 O2 1.206(8) .
C1 N1 1.357(6) 6
C1 N1 1.357(6) .
C2 N2 1.443(6) .
C2 N1 1.473(6) .
C2 C2 1.538(14) 6
C2 H2 0.9800 .
C3 O1 1.247(7) .
C3 N2 1.356(5) 6
C3 N2 1.356(5) .
C4 N3 1.420(9) .
C4 N1 1.466(9) .
C4 H4A 0.9700 .
C4 H4B 0.9700 .
C5 N2 1.423(7) .
C5 N4 1.451(8) .
C5 H5A 0.9700 .
C5 H5B 0.9700 .
C6 N3 1.449(7) .
C6 N4 1.466(6) .
C6 C8 1.542(9) .
C6 H6 0.9800 .
C7 O3 1.214(5) .
C7 N3 1.380(7) .
C7 N5 1.383(7) .
C8 N5 1.437(5) .
C8 N6 1.449(6) .
C8 H8 0.9800 .
C9 O4 1.219(6) .
C9 N4 1.363(8) .
C9 N6 1.387(7) .
C10 N7 1.420(7) .
C10 N5 1.459(7) .
C10 H10A 0.9700 .
C10 H10B 0.9700 .
C11 N7 1.437(6) .
C11 N8 1.462(6) .
C11 C14 1.530(9) .
C11 H11 0.9800 .
C12 N6 1.429(9) .
C12 N8 1.448(8) .
C12 H12A 0.9700 .
C12 H12B 0.9700 .
C13 O5 1.218(5) .
C13 N7 1.367(5) .
C13 N9 1.367(6) .
C14 N10 1.458(5) .
C14 N9 1.459(5) .
C14 H14 0.9800 .
C15 O6 1.221(5) .
C15 N10 1.377(7) .
C15 N8 1.374(7) .
C16 N9 1.436(6) .
C16 N11 1.433(7) .
C16 H16A 0.9700 .
C16 H16B 0.9700 .
C17 N10 1.426(7) .
C17 N12 1.443(6) .
C17 H17A 0.9700 .
C17 H17B 0.9700 .
C18 N11 1.444(5) .
C18 N12 1.456(5) .
C18 C18 1.535(11) 6
C18 H18 0.9800 .
C19 O8 1.208(6) .
C19 N12 1.373(4) 6
C19 N12 1.373(4) .
C20 O7 1.219(7) .
C20 N11 1.368(5) .
C20 N11 1.368(5) 6
C21 N13 1.436(5) .
C21 N14 1.460(5) .
C21 C22 1.535(6) .
C21 H21 0.9800 .
C22 N16 1.448(5) .
C22 N15 1.454(5) .
C22 H22 0.9800 .
C23 O10 1.228(5) .
C23 N16 1.362(5) .
C23 N14 1.360(5) .
C24 O9 1.226(5) .
C24 N13 1.362(5) .
C24 N15 1.363(5) .
C25 N17 1.435(5) .
C25 N15 1.445(5) .
C25 H25A 0.9700 .
C25 H25B 0.9700 .
C26 N18 1.446(4) .
C26 N17 1.451(4) .
C26 C29 1.532(6) .
C26 H26 0.9800 .
C27 N16 1.442(5) .
C27 N18 1.443(5) .
C27 H27A 0.9700 .
C27 H27B 0.9700 .
C28 O11 1.227(4) .
C28 N19 1.362(5) .
C28 N17 1.376(5) .
C29 N20 1.454(4) .
C29 N19 1.464(4) .
C29 H29 0.9800 .
C30 O12 1.219(4) .
C30 N18 1.367(5) .
C30 N20 1.370(5) .
C31 N19 1.436(5) .
C31 N21 1.449(5) .
C31 H31A 0.9700 .
C31 H31B 0.9700 .
C32 N22 1.440(5) .
C32 N20 1.447(5) .
C32 H32A 0.9700 .
C32 H32B 0.9700 .
C33 N21 1.444(5) .
C33 N22 1.453(5) .
C33 C35 1.557(6) .
C33 H33 0.9800 .
C34 O13 1.222(4) .
C34 N21 1.363(5) .
C34 N23 1.366(5) .
C35 N24 1.430(5) .
C35 N23 1.449(5) .
C35 H35 0.9800 .
C36 O14 1.225(5) .
C36 N24 1.365(6) .
C36 N22 1.367(5) .
C37 N24 1.445(6) .
C37 N13 1.458(5) 7_556
C37 H37A 0.9700 .
C37 H37B 0.9700 .
C38 N14 1.443(5) 7_556
C38 N23 1.446(5) .
C38 H38A 0.9700 .
C38 H38B 0.9700 .
C39 N25 1.336(5) .
C39 C40 1.378(6) .
C39 H39 0.9300 .
C40 C41 1.380(5) .
C40 H40 0.9300 .
C41 C40 1.380(5) 6_565
C41 C42 1.483(7) .
C42 C43 1.372(5) 6_565
C42 C43 1.372(5) .
C43 C44 1.371(6) .
C43 H43 0.9300 .
C44 N26 1.299(5) .
C44 H44 0.9300 .
C45 C46 1.434(9) .
C45 N26 1.486(6) .
C45 H45A 0.9700 .
C45 H45B 0.9700 .
C46 C47 1.513(14) .
C46 H46A 0.9700 .
C46 H46B 0.9700 .
C47 C58 1.242(10) .
C47 C58 1.242(10) 6_565
C47 H47A 0.9700 .
C47 H48A 0.9700 .
C58 H58A 0.9600 .
C58 H58B 0.9600 .
C58 H58C 0.9600 .
C48 N27 1.341(4) .
C48 C49 1.368(5) .
C48 H48 0.9300 .
C49 C50 1.399(4) .
C49 H49 0.9300 .
C50 C49 1.399(4) 6
C50 C51 1.482(6) .
C51 C52 1.377(4) .
C51 C52 1.377(4) 6
C52 C53 1.367(6) .
C52 H52 0.9300 .
C53 N28 1.320(4) .
C53 H53 0.9300 .
C54 C55 1.471(8) .
C54 N28 1.482(6) .
C54 H54A 0.9700 .
C54 H54B 0.9700 .
N13 C37 1.458(5) 7_556
N14 C38 1.443(5) 7_556
N25 C39 1.336(5) 6_565
N26 C44 1.299(5) 6_565
N27 C48 1.341(4) 6
N28 C53 1.320(4) 6
N29 O17B 1.217(7) .
N29 O16 1.226(4) .
N29 O15A 1.232(6) .
N29 O17A 1.237(5) .
N29 O15B 1.235(6) .
N30 O26B 1.199(7) .
N30 O20A 1.228(6) .
N30 O26A 1.229(6) .
N30 O18 1.258(5) .
N30 O20B 1.292(8) .
O21 H21B 0.9292 .
O23 H23A 0.8430 .
O23 H23B 0.8528 .
C55 C56 1.595(9) .
C55 H55A 0.9700 .
C55 H55B 0.9700 .
C56 C57 1.506(9) .
C56 H56A 0.9700 .
C56 H56B 0.9700 .
C57 H57A 0.9600 .
C57 H57B 0.9600 .
C57 H57C 0.9600 .
O22 H22A 1.0085 .
O22 H22B 0.6858 .

loop_
_geom_torsion_atom_site_label_1
_geom_torsion_atom_site_label_2
_geom_torsion_atom_site_label_3
_geom_torsion_atom_site_label_4
_geom_torsion
_geom_torsion_site_symmetry_1
_geom_torsion_site_symmetry_4
N3 C6 C8 N5 -2.6(4) . .
N4 C6 C8 N5 117.4(4) . .
N3 C6 C8 N6 -123.9(3) . .
N4 C6 C8 N6 -3.8(4) . .
N7 C11 C14 N10 -123.0(3) . .
N8 C11 C14 N10 -2.9(4) . .
N7 C11 C14 N9 -2.9(4) . .
N8 C11 C14 N9 117.2(3) . .
N13 C21 C22 N16 -121.8(3) . .
N14 C21 C22 N16 -0.7(4) . .
N13 C21 C22 N15 -2.3(4) . .
N14 C21 C22 N15 118.8(3) . .
N18 C26 C29 N20 3.9(3) . .
N17 C26 C29 N20 -115.9(3) . .
N18 C26 C29 N19 123.6(3) . .
N17 C26 C29 N19 3.8(3) . .
N21 C33 C35 N24 -123.3(3) . .
N22 C33 C35 N24 -2.4(4) . .
N21 C33 C35 N23 -1.5(4) . .
N22 C33 C35 N23 119.4(3) . .
N25 C39 C40 C41 -0.9(7) . .
C39 C40 C41 C40 2.3(8) . 6_565
C39 C40 C41 C42 -176.9(4) . .
C40 C41 C42 C43 -2.2(7) 6_565 6_565
C40 C41 C42 C43 176.9(5) . 6_565
C40 C41 C42 C43 -176.9(5) 6_565 .
C40 C41 C42 C43 2.2(7) . .
C43 C42 C43 C44 4.2(11) 6_565 .
C41 C42 C43 C44 179.2(5) . .
C42 C43 C44 N26 -2.2(10) . .
N26 C45 C46 C47 180.000(3) . .
C45 C46 C47 C58 53.2(10) . .
C45 C46 C47 C58 -53.2(10) . 6_565
N27 C48 C49 C50 0.6(6) . .
C48 C49 C50 C49 -2.5(7) . 6
C48 C49 C50 C51 176.6(4) . .
C49 C50 C51 C52 -1.0(7) . .
C49 C50 C51 C52 178.1(4) 6 .
C49 C50 C51 C52 -178.1(4) . 6
C49 C50 C51 C52 1.0(7) 6 6
C52 C51 C52 C53 -4.0(10) 6 .
C50 C51 C52 C53 178.8(5) . .
C51 C52 C53 N28 1.7(9) . .
O2 C1 N1 C4 1.4(9) . .
N1 C1 N1 C4 180.0(4) 6 .
O2 C1 N1 C2 170.7(5) . .
N1 C1 N1 C2 -10.7(6) 6 .
N3 C4 N1 C1 -106.3(6) . .
N3 C4 N1 C2 85.6(5) . .
N2 C2 N1 C1 118.9(5) . .
C2 C2 N1 C1 6.4(4) 6 .
N2 C2 N1 C4 -71.9(6) . .
C2 C2 N1 C4 175.6(4) 6 .
O1 C3 N2 C5 -6.3(8) . .
N2 C3 N2 C5 176.5(3) 6 .
O1 C3 N2 C2 -174.3(5) . .
N2 C3 N2 C2 8.6(6) 6 .
N4 C5 N2 C3 104.5(5) . .
N4 C5 N2 C2 -89.1(6) . .
N1 C2 N2 C3 -117.0(5) . .
C2 C2 N2 C3 -5.0(4) 6 .
N1 C2 N2 C5 75.2(6) . .
C2 C2 N2 C5 -172.8(4) 6 .
O3 C7 N3 C4 -4.7(7) . .
N5 C7 N3 C4 176.6(4) . .
O3 C7 N3 C6 -169.5(4) . .
N5 C7 N3 C6 11.8(5) . .
N1 C4 N3 C7 107.6(5) . .
N1 C4 N3 C6 -89.6(5) . .
N4 C6 N3 C7 -118.4(5) . .
C8 C6 N3 C7 -5.5(5) . .
N4 C6 N3 C4 77.1(7) . .
C8 C6 N3 C4 -170.0(4) . .
O4 C9 N4 C5 8.3(7) . .
N6 C9 N4 C5 -173.1(4) . .
O4 C9 N4 C6 169.9(4) . .
N6 C9 N4 C6 -11.5(5) . .
N2 C5 N4 C9 -111.6(5) . .
N2 C5 N4 C6 89.1(5) . .
N3 C6 N4 C9 122.6(5) . .
C8 C6 N4 C9 9.4(5) . .
N3 C6 N4 C5 -76.0(6) . .
C8 C6 N4 C5 170.8(4) . .
O3 C7 N5 C8 167.4(4) . .
N3 C7 N5 C8 -13.9(4) . .
O3 C7 N5 C10 12.6(6) . .
N3 C7 N5 C10 -168.8(3) . .
N6 C8 N5 C7 122.2(5) . .
C6 C8 N5 C7 10.1(4) . .
N6 C8 N5 C10 -83.2(6) . .
C6 C8 N5 C10 164.7(4) . .
N7 C10 N5 C7 -117.4(4) . .
N7 C10 N5 C8 90.1(4) . .
O4 C9 N6 C12 -2.3(7) . .
N4 C9 N6 C12 179.0(4) . .
O4 C9 N6 C8 -172.5(4) . .
N4 C9 N6 C8 8.8(5) . .
N8 C12 N6 C9 111.6(4) . .
N8 C12 N6 C8 -79.5(5) . .
N5 C8 N6 C9 -114.6(5) . .
C6 C8 N6 C9 -2.8(5) . .
N5 C8 N6 C12 75.4(7) . .
C6 C8 N6 C12 -172.7(4) . .
O5 C13 N7 C10 -2.7(6) . .
N9 C13 N7 C10 177.8(4) . .
O5 C13 N7 C11 -172.5(3) . .
N9 C13 N7 C11 8.0(4) . .
N5 C10 N7 C13 109.0(4) . .
N5 C10 N7 C11 -82.3(5) . .
N8 C11 N7 C13 -115.2(5) . .
C14 C11 N7 C13 -2.9(4) . .
N8 C11 N7 C10 75.2(5) . .
C14 C11 N7 C10 -172.5(4) . .
O6 C15 N8 C12 12.6(6) . .
N10 C15 N8 C12 -167.2(4) . .
O6 C15 N8 C11 169.8(4) . .
N10 C15 N8 C11 -10.0(4) . .
N6 C12 N8 C15 -116.3(5) . .
N6 C12 N8 C11 89.3(5) . .
N7 C11 N8 C15 119.7(5) . .
C14 C11 N8 C15 7.9(4) . .
N7 C11 N8 C12 -83.8(6) . .
C14 C11 N8 C12 164.4(5) . .
O5 C13 N9 C16 6.5(6) . .
N7 C13 N9 C16 -173.9(4) . .
O5 C13 N9 C14 170.5(3) . .
N7 C13 N9 C14 -9.9(4) . .
N11 C16 N9 C13 -108.4(4) . .
N11 C16 N9 C14 89.7(5) . .
N10 C14 N9 C13 120.6(5) . .
C11 C14 N9 C13 7.9(4) . .
N10 C14 N9 C16 -75.9(6) . .
C11 C14 N9 C16 171.4(4) . .
O6 C15 N10 C17 -0.9(6) . .
N8 C15 N10 C17 179.0(3) . .
O6 C15 N10 C14 -171.9(4) . .
N8 C15 N10 C14 8.0(4) . .
N12 C17 N10 C15 103.7(4) . .
N12 C17 N10 C14 -86.5(4) . .
N9 C14 N10 C15 -115.5(5) . .
C11 C14 N10 C15 -2.9(4) . .
N9 C14 N10 C17 73.5(6) . .
C11 C14 N10 C17 -173.9(4) . .
O7 C20 N11 C16 -0.3(7) . .
N11 C20 N11 C16 177.5(3) 6 .
O7 C20 N11 C18 -171.5(4) . .
N11 C20 N11 C18 6.4(5) 6 .
N9 C16 N11 C20 103.9(5) . .
N9 C16 N11 C18 -86.0(5) . .
N12 C18 N11 C20 -116.5(4) . .
C18 C18 N11 C20 -3.9(3) 6 .
N12 C18 N11 C16 72.4(5) . .
C18 C18 N11 C16 -175.0(3) 6 .
O8 C19 N12 C17 2.8(7) . .
N12 C19 N12 C17 -176.8(3) 6 .
O8 C19 N12 C18 169.6(4) . .
N12 C19 N12 C18 -10.0(5) 6 .
N10 C17 N12 C19 -106.6(4) . .
N10 C17 N12 C18 88.4(5) . .
N11 C18 N12 C19 118.6(4) . .
C18 C18 N12 C19 6.0(3) 6 .
N11 C18 N12 C17 -75.1(5) . .
C18 C18 N12 C17 172.4(4) 6 .
O9 C24 N13 C21 -175.2(4) . .
N15 C24 N13 C21 3.2(4) . .
O9 C24 N13 C37 -0.8(6) . 7_556
N15 C24 N13 C37 177.6(3) . 7_556
N14 C21 N13 C24 -113.8(4) . .
C22 C21 N13 C24 -0.4(4) . .
N14 C21 N13 C37 71.9(5) . 7_556
C22 C21 N13 C37 -174.7(3) . 7_556
O10 C23 N14 C38 6.6(6) . 7_556
N16 C23 N14 C38 -173.0(3) . 7_556
O10 C23 N14 C21 173.7(4) . .
N16 C23 N14 C21 -5.8(5) . .
N13 C21 N14 C23 117.3(4) . .
C22 C21 N14 C23 3.9(4) . .
N13 C21 N14 C38 -75.9(5) . 7_556
C22 C21 N14 C38 170.8(3) . 7_556
O9 C24 N15 C25 2.7(6) . .
N13 C24 N15 C25 -175.8(3) . .
O9 C24 N15 C22 173.6(3) . .
N13 C24 N15 C22 -4.9(4) . .
N17 C25 N15 C24 -107.2(4) . .
N17 C25 N15 C22 83.1(4) . .
N16 C22 N15 C24 115.6(4) . .
C21 C22 N15 C24 4.4(4) . .
N16 C22 N15 C25 -73.7(5) . .
C21 C22 N15 C25 175.1(3) . .
O10 C23 N16 C27 -7.1(7) . .
N14 C23 N16 C27 172.4(3) . .
O10 C23 N16 C22 -174.2(4) . .
N14 C23 N16 C22 5.4(5) . .
N18 C27 N16 C23 105.3(4) . .
N18 C27 N16 C22 -89.1(5) . .
N15 C22 N16 C23 -113.9(4) . .
C21 C22 N16 C23 -2.7(4) . .
N15 C22 N16 C27 79.2(5) . .
C21 C22 N16 C27 -169.6(4) . .
O11 C28 N17 C25 -8.9(6) . .
N19 C28 N17 C25 168.2(3) . .
O11 C28 N17 C26 -168.8(3) . .
N19 C28 N17 C26 8.3(4) . .
N15 C25 N17 C28 113.4(4) . .
N15 C25 N17 C26 -88.9(4) . .
N18 C26 N17 C28 -119.4(4) . .
C29 C26 N17 C28 -7.4(4) . .
N18 C26 N17 C25 80.9(4) . .
C29 C26 N17 C25 -167.1(3) . .
O12 C30 N18 C27 2.3(5) . .
N20 C30 N18 C27 -175.5(3) . .
O12 C30 N18 C26 175.4(3) . .
N20 C30 N18 C26 -2.4(4) . .
N16 C27 N18 C30 -103.4(4) . .
N16 C27 N18 C26 84.3(4) . .
N17 C26 N18 C30 110.9(4) . .
C29 C26 N18 C30 -1.1(4) . .
N17 C26 N18 C27 -76.1(4) . .
C29 C26 N18 C27 171.9(3) . .
O11 C28 N19 C31 3.1(6) . .
N17 C28 N19 C31 -174.1(3) . .
O11 C28 N19 C29 171.6(3) . .
N17 C28 N19 C29 -5.5(4) . .
N21 C31 N19 C28 -105.3(4) . .
N21 C31 N19 C29 87.6(4) . .
N20 C29 N19 C28 113.1(3) . .
C26 C29 N19 C28 0.8(4) . .
N20 C29 N19 C31 -78.4(4) . .
C26 C29 N19 C31 169.3(3) . .
O12 C30 N20 C32 -7.7(6) . .
N18 C30 N20 C32 170.1(3) . .
O12 C30 N20 C29 -172.6(3) . .
N18 C30 N20 C29 5.2(4) . .
N22 C32 N20 C30 109.4(4) . .
N22 C32 N20 C29 -87.5(4) . .
N19 C29 N20 C30 -118.1(3) . .
C26 C29 N20 C30 -5.7(4) . .
N19 C29 N20 C32 77.1(4) . .
C26 C29 N20 C32 -170.4(3) . .
O13 C34 N21 C31 -4.1(6) . .
N23 C34 N21 C31 174.1(3) . .
O13 C34 N21 C33 -175.1(4) . .
N23 C34 N21 C33 3.1(5) . .
N19 C31 N21 C34 104.2(4) . .
N19 C31 N21 C33 -85.8(5) . .
N22 C33 N21 C34 -112.5(4) . .
C35 C33 N21 C34 -0.9(4) . .
N22 C33 N21 C31 76.7(5) . .
C35 C33 N21 C31 -171.8(4) . .
O14 C36 N22 C32 7.5(6) . .
N24 C36 N22 C32 -171.1(3) . .
O14 C36 N22 C33 173.7(3) . .
N24 C36 N22 C33 -4.9(4) . .
N20 C32 N22 C36 -108.0(4) . .
N20 C32 N22 C33 87.3(4) . .
N21 C33 N22 C36 116.4(4) . .
C35 C33 N22 C36 4.5(4) . .
N21 C33 N22 C32 -77.4(4) . .
C35 C33 N22 C32 170.7(3) . .
O13 C34 N23 C38 2.8(6) . .
N21 C34 N23 C38 -175.4(3) . .
O13 C34 N23 C35 173.9(4) . .
N21 C34 N23 C35 -4.2(4) . .
N14 C38 N23 C34 -104.2(4) 7_556 .
N14 C38 N23 C35 85.5(4) 7_556 .
N24 C35 N23 C34 116.0(4) . .
C33 C35 N23 C34 3.5(4) . .
N24 C35 N23 C38 -72.8(5) . .
C33 C35 N23 C38 174.7(3) . .
O14 C36 N24 C35 -175.5(3) . .
N22 C36 N24 C35 3.1(4) . .
O14 C36 N24 C37 -3.7(6) . .
N22 C36 N24 C37 174.9(3) . .
N23 C35 N24 C36 -112.2(4) . .
C33 C35 N24 C36 -0.2(4) . .
N23 C35 N24 C37 76.2(5) . .
C33 C35 N24 C37 -171.8(3) . .
N13 C37 N24 C36 100.9(4) 7_556 .
N13 C37 N24 C35 -88.3(5) 7_556 .
C40 C39 N25 C39 -0.6(8) . 6_565
C43 C44 N26 C44 0.0(12) . 6_565
C43 C44 N26 C45 -175.6(6) . .
C46 C45 N26 C44 -87.8(5) . 6_565
C46 C45 N26 C44 87.8(5) . .
C49 C48 N27 C48 1.4(7) . 6
C52 C53 N28 C53 0.9(10) . 6
C52 C53 N28 C54 178.9(5) . .
C55 C54 N28 C53 -89.0(4) . .
C55 C54 N28 C53 89.0(4) . 6
N28 C54 C55 C56 164.2(2) . .
C54 C55 C56 C57 66.7(5) . .

loop_
_platon_squeeze_void_nr
_platon_squeeze_void_average_x
_platon_squeeze_void_average_y
_platon_squeeze_void_average_z
_platon_squeeze_void_volume
_platon_squeeze_void_count_electrons
_platon_squeeze_void_content
1 0.000 0.000 0.500 239 65 ' '
2 0.500 0.000 0.550 636 193 ' '
3 0.250 0.250 0.500 142 32 ' '
4 0.750 0.250 0.500 142 32 ' '
5 0.500 0.500 0.500 239 65 ' '
6 0.000 0.500 0.495 636 193 ' '
7 0.250 0.750 0.500 142 32 ' '
8 0.750 0.750 0.500 142 32 ' '
